data_1559892
loop_
_publ_author_name
'Hao, Taotao'
'Yang, Yongsheng'
'Liang, Wenting'
'Fan, Chunying'
'Wang, Xin'
'Wu, Wanhua'
'Chen, Xiaochuan'
'Fu, Haiyan'
'Chen, Hua'
'Yang, Cheng'

_publ_section_title
;
 Trace mild acid-catalysed <i>Z</i> \\rightarrow <i>E</i> isomerization of
 norbornene-fused stilbene derivatives: intelligent chiral molecular
 photoswitches with controllable self-recovery.
;
_journal_issue 7
_journal_name_full 'Chemical science'
_journal_page_first 2614
_journal_page_last 2622
_journal_paper_doi 10.1039/d0sc05213b
_journal_volume 12
_journal_year 2020
_chemical_formula_moiety 'C23 H24 O'
_chemical_formula_sum 'C23 H24 O'
_chemical_formula_weight 316.42
_space_group_crystal_system triclinic
_space_group_IT_number 2
_space_group_name_Hall '-P 1'
_space_group_name_H-M_alt 'P -1'
_atom_sites_solution_hydrogens geom
_atom_sites_solution_primary direct
_audit_creation_date 2018-10-25
_audit_creation_method
;
Olex2 1.2
(compiled 2018.05.29 svn.r3508 for OlexSys, GUI svn.r5506)
;
_audit_update_record
;
2019-08-28 deposited with the CCDC.	2020-12-28 downloaded from the CCDC.
;
_cell_angle_alpha 111.746(7)
_cell_angle_beta 114.773(7)
_cell_angle_gamma 91.316(5)
_cell_formula_units_Z 2
_cell_length_a 9.4684(6)
_cell_length_b 10.1128(6)
_cell_length_c 11.1589(9)
_cell_measurement_reflns_used 2123
_cell_measurement_temperature 293(2)
_cell_measurement_theta_max 28.5090
_cell_measurement_theta_min 3.5540
_cell_volume 880.77(13)
_computing_cell_refinement
;
CrysAlisPro, Agilent Technologies,
Version 1.171.37.35 (release 13-08-2014 CrysAlis171 .NET)
(compiled Aug 13 2014,18:06:01)
;
_computing_data_collection
;
CrysAlisPro, Agilent Technologies,
Version 1.171.37.35 (release 13-08-2014 CrysAlis171 .NET)
(compiled Aug 13 2014,18:06:01)
;
_computing_data_reduction
;
CrysAlisPro, Agilent Technologies,
Version 1.171.37.35 (release 13-08-2014 CrysAlis171 .NET)
(compiled Aug 13 2014,18:06:01)
;
_computing_molecular_graphics 'Olex2 (Dolomanov et al., 2009)'
_computing_publication_material 'Olex2 (Dolomanov et al., 2009)'
_computing_structure_refinement 'ShelXL (Sheldrick, 2015)'
_computing_structure_solution 'ShelXS (Sheldrick, 2008)'
_diffrn_ambient_temperature 293.15
_diffrn_detector 'CCD plate'
_diffrn_detector_area_resol_mean 16.0874
_diffrn_detector_type Eos
_diffrn_measured_fraction_theta_full 0.998
_diffrn_measured_fraction_theta_max 0.998
_diffrn_measurement_details
;
#__ type_ start__ end____ width___ exp.time_
  1 omega   -2.00   86.00   1.0000    6.6400
omega____ theta____ kappa____ phi______ frames
    -       16.8419   38.0000  -90.0000 88

#__ type_ start__ end____ width___ exp.time_
  2 omega   -7.00   79.00   1.0000    6.6400
omega____ theta____ kappa____ phi______ frames
    -       16.8419   77.0000   30.0000 86

#__ type_ start__ end____ width___ exp.time_
  3 omega  -23.00   86.00   1.0000    6.6400
omega____ theta____ kappa____ phi______ frames
    -       16.8419    0.0000 -150.0000 109

#__ type_ start__ end____ width___ exp.time_
  4 omega  -15.00   18.00   1.0000    6.6400
omega____ theta____ kappa____ phi______ frames
    -      -14.9669  -99.0000  -90.0000 33

#__ type_ start__ end____ width___ exp.time_
  5 omega  -42.00    1.00   1.0000    6.6400
omega____ theta____ kappa____ phi______ frames
    -      -14.9669   77.0000  120.0000 43
;
_diffrn_measurement_device 'four-circle diffractometer'
_diffrn_measurement_device_type 'Xcalibur, Eos'
_diffrn_measurement_method '\w scans'
_diffrn_orient_matrix_UB_11 -0.0338288000
_diffrn_orient_matrix_UB_12 0.0150916000
_diffrn_orient_matrix_UB_13 -0.0622757000
_diffrn_orient_matrix_UB_21 0.0426874000
_diffrn_orient_matrix_UB_22 0.0732886000
_diffrn_orient_matrix_UB_23 0.0430038000
_diffrn_orient_matrix_UB_31 0.0644867000
_diffrn_orient_matrix_UB_32 -0.0192282000
_diffrn_orient_matrix_UB_33 -0.0146763000
_diffrn_radiation_monochromator graphite
_diffrn_radiation_probe x-ray
_diffrn_radiation_type MoK\a
_diffrn_radiation_wavelength 0.71073
_diffrn_reflns_av_R_equivalents 0.0144
_diffrn_reflns_av_unetI/netI 0.0301
_diffrn_reflns_Laue_measured_fraction_full 0.998
_diffrn_reflns_Laue_measured_fraction_max 0.998
_diffrn_reflns_limit_h_max 11
_diffrn_reflns_limit_h_min -11
_diffrn_reflns_limit_k_max 12
_diffrn_reflns_limit_k_min -12
_diffrn_reflns_limit_l_max 13
_diffrn_reflns_limit_l_min -13
_diffrn_reflns_number 6849
_diffrn_reflns_point_group_measured_fraction_full 0.998
_diffrn_reflns_point_group_measured_fraction_max 0.998
_diffrn_reflns_theta_full 25.242
_diffrn_reflns_theta_max 26.371
_diffrn_reflns_theta_min 2.986
_diffrn_source 'Enhance (Mo) X-ray Source'
_exptl_absorpt_coefficient_mu 0.071
_exptl_absorpt_correction_T_max 1.00000
_exptl_absorpt_correction_T_min 0.85817
_exptl_absorpt_correction_type multi-scan
_exptl_absorpt_process_details
;
CrysAlisPro, Agilent Technologies,
Version 1.171.37.35 (release 13-08-2014 CrysAlis171 .NET)
(compiled Aug 13 2014,18:06:01)
Empirical absorption correction using spherical harmonics,
 implemented in SCALE3 ABSPACK scaling algorithm.
;
_exptl_crystal_density_diffrn 1.193
_exptl_crystal_density_method 'not measured'
_exptl_crystal_F_000 340
_exptl_crystal_size_max 0.35
_exptl_crystal_size_mid 0.3
_exptl_crystal_size_min 0.25
_refine_diff_density_max 0.202
_refine_diff_density_min -0.170
_refine_diff_density_rms 0.033
_refine_ls_extinction_method none
_refine_ls_goodness_of_fit_ref 1.030
_refine_ls_hydrogen_treatment constr
_refine_ls_matrix_type full
_refine_ls_number_parameters 219
_refine_ls_number_reflns 3587
_refine_ls_number_restraints 0
_refine_ls_restrained_S_all 1.030
_refine_ls_R_factor_all 0.0685
_refine_ls_R_factor_gt 0.0473
_refine_ls_shift/su_max 0.001
_refine_ls_shift/su_mean 0.000
_refine_ls_structure_factor_coef Fsqd
_refine_ls_weighting_details 'w=1/[\s^2^(Fo^2^)+(0.0552P)^2^+0.1526P] where P=(Fo^2^+2Fc^2^)/3'
_refine_ls_weighting_scheme calc
_refine_ls_wR_factor_gt 0.1125
_refine_ls_wR_factor_ref 0.1276
_reflns_Friedel_coverage 0.000
_reflns_number_gt 2636
_reflns_number_total 3587
_reflns_threshold_expression 'I > 2\s(I)'
_cod_data_source_file d0sc05213b2.cif
_cod_data_source_block exp_3112
_cod_depositor_comments
;Adding full bibliography for 1559890--1559892.cif.

 Adding full bibliography for 1559890--1559892.cif.
;
_cod_original_cell_volume 880.77(12)
_cod_database_code 1559892
_shelx_shelxl_version_number 2014/7
_shelx_space_group_comment
;
The symmetry employed for this shelxl refinement is uniquely defined
by the following loop, which should always be used as a source of
symmetry information in preference to the above space-group names.
They are only intended as comments.
;
_shelx_estimated_absorpt_t_max 0.983
_shelx_estimated_absorpt_t_min 0.976
_reflns_odcompleteness_completeness 99.83
_reflns_odcompleteness_iscentric 1
_reflns_odcompleteness_theta 26.32
_olex2_refinement_description
;
1. Fixed Uiso
 At 1.2 times of:
  All C(H) groups, All C(H,H) groups
 At 1.5 times of:
  All C(H,H,H) groups
2.a Ternary CH refined with riding coordinates:
 C7(H7), C8(H8), C11(H11), C12(H12)
2.b Secondary CH2 refined with riding coordinates:
 C9(H9A,H9B), C10(H10A,H10B), C14(H14A,H14B)
2.c Aromatic/amide H refined with riding coordinates:
 C2(H2), C3(H3), C4(H4), C16(H16), C18(H18), C19(H19), C21(H21), C22(H22)
2.d Idealised Me refined as rotating group:
 C15(H15A,H15B,H15C), C23(H23A,H23B,H23C)
;
_olex2_submission_special_instructions 'No special instructions were received'

loop_
_space_group_symop_operation_xyz
'x, y, z'
'-x, -y, -z'

loop_
_atom_site_label
_atom_site_type_symbol
_atom_site_fract_x
_atom_site_fract_y
_atom_site_fract_z
_atom_site_U_iso_or_equiv
_atom_site_adp_type
_atom_site_occupancy
_atom_site_site_symmetry_order
_atom_site_calc_flag
_atom_site_refinement_flags_posn
_atom_site_refinement_flags_adp
_atom_site_refinement_flags_occupancy
_atom_site_disorder_assembly
_atom_site_disorder_group
O1 O 0.94285(14) 0.23253(14) 0.29099(15) 0.0608(4) Uani 1 1 d . . . . .
C1 C 0.84063(19) 0.12729(18) 0.28270(18) 0.0454(4) Uani 1 1 d . . . . .
C2 C 0.8844(2) 0.01437(19) 0.32213(19) 0.0513(4) Uani 1 1 d . . . . .
H2 H 0.9902 0.0057 0.3584 0.062 Uiso 1 1 calc R . . . .
C3 C 0.7684(2) -0.08610(18) 0.30686(19) 0.0509(4) Uani 1 1 d . . . . .
H3 H 0.7979 -0.1632 0.3314 0.061 Uiso 1 1 calc R . . . .
C4 C 0.6121(2) -0.07524(17) 0.25683(18) 0.0463(4) Uani 1 1 d . . . . .
H4 H 0.5367 -0.1430 0.2488 0.056 Uiso 1 1 calc R . . . .
C5 C 0.56772(18) 0.03985(16) 0.21792(16) 0.0393(4) Uani 1 1 d . . . . .
C6 C 0.40993(19) 0.07333(16) 0.15196(16) 0.0405(4) Uani 1 1 d . . . . .
C7 C 0.43087(18) 0.19873(17) 0.11263(17) 0.0414(4) Uani 1 1 d . . . . .
H7 H 0.3717 0.1690 0.0075 0.050 Uiso 1 1 calc R . . . .
C8 C 0.3920(2) 0.33959(18) 0.1966(2) 0.0506(4) Uani 1 1 d . . . . .
H8 H 0.2922 0.3254 0.2017 0.061 Uiso 1 1 calc R . . . .
C9 C 0.4054(2) 0.4503(2) 0.1359(2) 0.0623(5) Uani 1 1 d . . . . .
H9A H 0.3602 0.5327 0.1701 0.075 Uiso 1 1 calc R . . . .
H9B H 0.3524 0.4058 0.0305 0.075 Uiso 1 1 calc R . . . .
C10 C 0.5872(2) 0.4969(2) 0.1968(2) 0.0630(5) Uani 1 1 d . . . . .
H10A H 0.6160 0.4764 0.1189 0.076 Uiso 1 1 calc R . . . .
H10B H 0.6247 0.6000 0.2608 0.076 Uiso 1 1 calc R . . . .
C11 C 0.6552(2) 0.40409(18) 0.28029(19) 0.0497(4) Uani 1 1 d . . . . .
H11 H 0.7677 0.4401 0.3521 0.060 Uiso 1 1 calc R . . . .
C12 C 0.61272(18) 0.24515(17) 0.16806(17) 0.0409(4) Uani 1 1 d . . . . .
H12 H 0.6358 0.2385 0.0885 0.049 Uiso 1 1 calc R . . . .
C13 C 0.68184(19) 0.13836(16) 0.22809(16) 0.0397(4) Uani 1 1 d . . . . .
C14 C 0.5408(2) 0.40151(19) 0.3433(2) 0.0571(5) Uani 1 1 d . . . . .
H14A H 0.5413 0.4979 0.4073 0.068 Uiso 1 1 calc R . . . .
H14B H 0.5588 0.3370 0.3921 0.068 Uiso 1 1 calc R . . . .
C15 C 1.1069(2) 0.2405(2) 0.3646(2) 0.0668(5) Uani 1 1 d . . . . .
H15A H 1.1334 0.1537 0.3130 0.100 Uiso 1 1 calc GR . . . .
H15B H 1.1350 0.2494 0.4610 0.100 Uiso 1 1 calc GR . . . .
H15C H 1.1646 0.3238 0.3703 0.100 Uiso 1 1 calc GR . . . .
C16 C 0.26692(19) 0.01030(18) 0.12299(17) 0.0460(4) Uani 1 1 d . . . . .
H16 H 0.1817 0.0393 0.0654 0.055 Uiso 1 1 calc R . . . .
C17 C 0.22214(18) -0.09771(17) 0.16740(18) 0.0432(4) Uani 1 1 d . . . . .
C18 C 0.0913(2) -0.21099(19) 0.07002(19) 0.0520(4) Uani 1 1 d . . . . .
H18 H 0.0366 -0.2228 -0.0258 0.062 Uiso 1 1 calc R . . . .
C19 C 0.0404(2) -0.30673(19) 0.1123(2) 0.0560(5) Uani 1 1 d . . . . .
H19 H -0.0474 -0.3823 0.0440 0.067 Uiso 1 1 calc R . . . .
C20 C 0.1164(2) -0.29331(18) 0.2537(2) 0.0503(4) Uani 1 1 d . . . . .
C21 C 0.2464(2) -0.17972(19) 0.35145(19) 0.0510(4) Uani 1 1 d . . . . .
H21 H 0.3005 -0.1680 0.4473 0.061 Uiso 1 1 calc R . . . .
C22 C 0.2979(2) -0.08337(18) 0.31011(18) 0.0492(4) Uani 1 1 d . . . . .
H22 H 0.3851 -0.0072 0.3789 0.059 Uiso 1 1 calc R . . . .
C23 C 0.0593(3) -0.3975(2) 0.2994(3) 0.0787(6) Uani 1 1 d . . . . .
H23A H 0.1467 -0.4358 0.3478 0.118 Uiso 1 1 calc GR . . . .
H23B H -0.0224 -0.4760 0.2152 0.118 Uiso 1 1 calc GR . . . .
H23C H 0.0172 -0.3472 0.3644 0.118 Uiso 1 1 calc GR . . . .

loop_
_atom_site_aniso_label
_atom_site_aniso_U_11
_atom_site_aniso_U_22
_atom_site_aniso_U_33
_atom_site_aniso_U_23
_atom_site_aniso_U_13
_atom_site_aniso_U_12
O1 0.0482(7) 0.0631(8) 0.0823(9) 0.0451(7) 0.0271(7) 0.0116(6)
C1 0.0489(9) 0.0450(9) 0.0481(9) 0.0236(8) 0.0237(8) 0.0112(7)
C2 0.0493(10) 0.0521(10) 0.0542(10) 0.0275(9) 0.0206(9) 0.0179(8)
C3 0.0616(11) 0.0435(9) 0.0554(11) 0.0303(8) 0.0248(9) 0.0186(8)
C4 0.0544(10) 0.0407(9) 0.0491(10) 0.0241(8) 0.0240(8) 0.0112(7)
C5 0.0475(9) 0.0370(8) 0.0358(8) 0.0167(7) 0.0198(7) 0.0104(7)
C6 0.0494(9) 0.0374(8) 0.0351(8) 0.0161(7) 0.0189(7) 0.0085(7)
C7 0.0478(9) 0.0430(9) 0.0393(8) 0.0229(7) 0.0203(8) 0.0114(7)
C8 0.0590(10) 0.0469(10) 0.0676(12) 0.0329(9) 0.0399(10) 0.0202(8)
C9 0.0678(12) 0.0566(11) 0.0875(14) 0.0479(11) 0.0416(11) 0.0268(9)
C10 0.0688(12) 0.0508(11) 0.0887(15) 0.0449(11) 0.0392(11) 0.0169(9)
C11 0.0555(10) 0.0390(9) 0.0535(10) 0.0231(8) 0.0210(9) 0.0083(8)
C12 0.0487(9) 0.0429(9) 0.0405(8) 0.0236(7) 0.0234(8) 0.0122(7)
C13 0.0484(9) 0.0374(8) 0.0370(8) 0.0173(7) 0.0212(7) 0.0118(7)
C14 0.0844(13) 0.0403(9) 0.0552(11) 0.0196(8) 0.0399(11) 0.0190(9)
C15 0.0497(11) 0.0733(14) 0.0863(15) 0.0423(12) 0.0314(11) 0.0136(9)
C16 0.0469(9) 0.0442(9) 0.0439(9) 0.0222(8) 0.0152(8) 0.0085(7)
C17 0.0414(8) 0.0402(9) 0.0461(9) 0.0191(7) 0.0177(8) 0.0081(7)
C18 0.0470(9) 0.0490(10) 0.0467(10) 0.0198(8) 0.0105(8) 0.0037(8)
C19 0.0473(10) 0.0432(10) 0.0628(12) 0.0185(9) 0.0164(9) -0.0021(8)
C20 0.0513(10) 0.0458(10) 0.0653(12) 0.0286(9) 0.0322(9) 0.0148(8)
C21 0.0557(10) 0.0524(10) 0.0478(10) 0.0244(9) 0.0234(9) 0.0111(8)
C22 0.0467(9) 0.0454(10) 0.0458(10) 0.0166(8) 0.0156(8) 0.0009(7)
C23 0.0877(15) 0.0696(14) 0.0997(17) 0.0482(13) 0.0506(14) 0.0102(12)

loop_
_atom_type_symbol
_atom_type_description
_atom_type_scat_dispersion_real
_atom_type_scat_dispersion_imag
_atom_type_scat_source
C C 0.0033 0.0016 'International Tables Vol C Tables 4.2.6.8 and 6.1.1.4'
H H 0.0000 0.0000 'International Tables Vol C Tables 4.2.6.8 and 6.1.1.4'
O O 0.0106 0.0060 'International Tables Vol C Tables 4.2.6.8 and 6.1.1.4'

loop_
_geom_angle_atom_site_label_1
_geom_angle_atom_site_label_2
_geom_angle_atom_site_label_3
_geom_angle
_geom_angle_site_symmetry_1
_geom_angle_site_symmetry_3
_geom_angle_publ_flag
C1 O1 C15 118.02(14) . . ?
O1 C1 C2 124.98(15) . . ?
O1 C1 C13 115.32(14) . . ?
C2 C1 C13 119.69(15) . . ?
C1 C2 H2 120.4 . . ?
C1 C2 C3 119.18(16) . . ?
C3 C2 H2 120.4 . . ?
C2 C3 H3 118.9 . . ?
C4 C3 C2 122.12(15) . . ?
C4 C3 H3 118.9 . . ?
C3 C4 H4 120.6 . . ?
C3 C4 C5 118.77(15) . . ?
C5 C4 H4 120.6 . . ?
C4 C5 C6 130.96(14) . . ?
C13 C5 C4 119.66(14) . . ?
C13 C5 C6 109.15(13) . . ?
C5 C6 C7 107.79(12) . . ?
C16 C6 C5 130.53(14) . . ?
C16 C6 C7 121.65(14) . . ?
C6 C7 H7 111.1 . . ?
C6 C7 C8 114.55(12) . . ?
C6 C7 C12 106.29(12) . . ?
C8 C7 H7 111.1 . . ?
C8 C7 C12 102.26(13) . . ?
C12 C7 H7 111.1 . . ?
C7 C8 H8 114.5 . . ?
C9 C8 C7 108.09(14) . . ?
C9 C8 H8 114.5 . . ?
C14 C8 C7 101.90(13) . . ?
C14 C8 H8 114.6 . . ?
C14 C8 C9 101.73(14) . . ?
C8 C9 H9A 111.2 . . ?
C8 C9 H9B 111.2 . . ?
C8 C9 C10 102.91(14) . . ?
H9A C9 H9B 109.1 . . ?
C10 C9 H9A 111.2 . . ?
C10 C9 H9B 111.2 . . ?
C9 C10 H10A 111.1 . . ?
C9 C10 H10B 111.1 . . ?
H10A C10 H10B 109.1 . . ?
C11 C10 C9 103.38(14) . . ?
C11 C10 H10A 111.1 . . ?
C11 C10 H10B 111.1 . . ?
C10 C11 H11 114.9 . . ?
C10 C11 C12 107.62(14) . . ?
C12 C11 H11 114.9 . . ?
C14 C11 C10 101.04(15) . . ?
C14 C11 H11 114.9 . . ?
C14 C11 C12 101.97(13) . . ?
C7 C12 H12 111.1 . . ?
C11 C12 C7 103.51(13) . . ?
C11 C12 H12 111.1 . . ?
C13 C12 C7 103.59(12) . . ?
C13 C12 C11 115.75(13) . . ?
C13 C12 H12 111.1 . . ?
C1 C13 C5 120.51(14) . . ?
C1 C13 C12 126.33(14) . . ?
C5 C13 C12 113.07(13) . . ?
C8 C14 H14A 112.8 . . ?
C8 C14 H14B 112.8 . . ?
C11 C14 C8 94.81(13) . . ?
C11 C14 H14A 112.8 . . ?
C11 C14 H14B 112.8 . . ?
H14A C14 H14B 110.2 . . ?
O1 C15 H15A 109.5 . . ?
O1 C15 H15B 109.5 . . ?
O1 C15 H15C 109.5 . . ?
H15A C15 H15B 109.5 . . ?
H15A C15 H15C 109.5 . . ?
H15B C15 H15C 109.5 . . ?
C6 C16 H16 114.7 . . ?
C6 C16 C17 130.52(15) . . ?
C17 C16 H16 114.7 . . ?
C18 C17 C16 120.36(15) . . ?
C18 C17 C22 117.03(15) . . ?
C22 C17 C16 122.32(14) . . ?
C17 C18 H18 119.4 . . ?
C19 C18 C17 121.26(16) . . ?
C19 C18 H18 119.4 . . ?
C18 C19 H19 119.1 . . ?
C18 C19 C20 121.74(16) . . ?
C20 C19 H19 119.1 . . ?
C19 C20 C23 121.44(17) . . ?
C21 C20 C19 117.15(16) . . ?
C21 C20 C23 121.41(17) . . ?
C20 C21 H21 119.3 . . ?
C22 C21 C20 121.49(16) . . ?
C22 C21 H21 119.3 . . ?
C17 C22 H22 119.3 . . ?
C21 C22 C17 121.33(15) . . ?
C21 C22 H22 119.3 . . ?
C20 C23 H23A 109.5 . . ?
C20 C23 H23B 109.5 . . ?
C20 C23 H23C 109.5 . . ?
H23A C23 H23B 109.5 . . ?
H23A C23 H23C 109.5 . . ?
H23B C23 H23C 109.5 . . ?

loop_
_geom_bond_atom_site_label_1
_geom_bond_atom_site_label_2
_geom_bond_distance
_geom_bond_site_symmetry_2
_geom_bond_publ_flag
O1 C1 1.3722(19) . ?
O1 C15 1.404(2) . ?
C1 C2 1.382(2) . ?
C1 C13 1.391(2) . ?
C2 H2 0.9300 . ?
C2 C3 1.390(2) . ?
C3 H3 0.9300 . ?
C3 C4 1.369(2) . ?
C4 H4 0.9300 . ?
C4 C5 1.401(2) . ?
C5 C6 1.475(2) . ?
C5 C13 1.392(2) . ?
C6 C7 1.521(2) . ?
C6 C16 1.336(2) . ?
C7 H7 0.9800 . ?
C7 C8 1.538(2) . ?
C7 C12 1.557(2) . ?
C8 H8 0.9800 . ?
C8 C9 1.535(2) . ?
C8 C14 1.525(3) . ?
C9 H9A 0.9700 . ?
C9 H9B 0.9700 . ?
C9 C10 1.547(3) . ?
C10 H10A 0.9700 . ?
C10 H10B 0.9700 . ?
C10 C11 1.529(2) . ?
C11 H11 0.9800 . ?
C11 C12 1.540(2) . ?
C11 C14 1.523(2) . ?
C12 H12 0.9800 . ?
C12 C13 1.498(2) . ?
C14 H14A 0.9700 . ?
C14 H14B 0.9700 . ?
C15 H15A 0.9600 . ?
C15 H15B 0.9600 . ?
C15 H15C 0.9600 . ?
C16 H16 0.9300 . ?
C16 C17 1.475(2) . ?
C17 C18 1.383(2) . ?
C17 C22 1.392(2) . ?
C18 H18 0.9300 . ?
C18 C19 1.379(2) . ?
C19 H19 0.9300 . ?
C19 C20 1.382(2) . ?
C20 C21 1.381(2) . ?
C20 C23 1.505(2) . ?
C21 H21 0.9300 . ?
C21 C22 1.378(2) . ?
C22 H22 0.9300 . ?
C23 H23A 0.9600 . ?
C23 H23B 0.9600 . ?
C23 H23C 0.9600 . ?

loop_
_geom_torsion_atom_site_label_1
_geom_torsion_atom_site_label_2
_geom_torsion_atom_site_label_3
_geom_torsion_atom_site_label_4
_geom_torsion
_geom_torsion_site_symmetry_1
_geom_torsion_site_symmetry_2
_geom_torsion_site_symmetry_3
_geom_torsion_site_symmetry_4
_geom_torsion_publ_flag
O1 C1 C2 C3 -179.33(16) . . . . ?
O1 C1 C13 C5 -178.43(14) . . . . ?
O1 C1 C13 C12 5.1(2) . . . . ?
C1 C2 C3 C4 -1.4(3) . . . . ?
C2 C1 C13 C5 2.4(2) . . . . ?
C2 C1 C13 C12 -174.03(15) . . . . ?
C2 C3 C4 C5 0.9(3) . . . . ?
C3 C4 C5 C6 175.05(15) . . . . ?
C3 C4 C5 C13 1.2(2) . . . . ?
C4 C5 C6 C7 -171.39(16) . . . . ?
C4 C5 C6 C16 6.8(3) . . . . ?
C4 C5 C13 C1 -2.9(2) . . . . ?
C4 C5 C13 C12 173.96(13) . . . . ?
C5 C6 C7 C8 -115.66(15) . . . . ?
C5 C6 C7 C12 -3.53(15) . . . . ?
C5 C6 C16 C17 10.9(3) . . . . ?
C6 C5 C13 C1 -177.96(13) . . . . ?
C6 C5 C13 C12 -1.09(17) . . . . ?
C6 C7 C8 C9 -175.37(14) . . . . ?
C6 C7 C8 C14 77.92(16) . . . . ?
C6 C7 C12 C11 -118.38(13) . . . . ?
C6 C7 C12 C13 2.80(15) . . . . ?
C6 C16 C17 C18 -139.41(18) . . . . ?
C6 C16 C17 C22 46.9(3) . . . . ?
C7 C6 C16 C17 -171.16(15) . . . . ?
C7 C8 C9 C10 -73.22(18) . . . . ?
C7 C8 C14 C11 56.28(14) . . . . ?
C7 C12 C13 C1 175.52(15) . . . . ?
C7 C12 C13 C5 -1.13(17) . . . . ?
C8 C7 C12 C11 2.05(14) . . . . ?
C8 C7 C12 C13 123.22(13) . . . . ?
C8 C9 C10 C11 1.80(19) . . . . ?
C9 C8 C14 C11 -55.30(15) . . . . ?
C9 C10 C11 C12 69.89(18) . . . . ?
C9 C10 C11 C14 -36.59(18) . . . . ?
C10 C11 C12 C7 -72.67(15) . . . . ?
C10 C11 C12 C13 174.74(13) . . . . ?
C10 C11 C14 C8 56.30(15) . . . . ?
C11 C12 C13 C1 -71.9(2) . . . . ?
C11 C12 C13 C5 111.42(16) . . . . ?
C12 C7 C8 C9 70.12(16) . . . . ?
C12 C7 C8 C14 -36.58(14) . . . . ?
C12 C11 C14 C8 -54.59(14) . . . . ?
C13 C1 C2 C3 -0.2(3) . . . . ?
C13 C5 C6 C7 2.92(16) . . . . ?
C13 C5 C6 C16 -178.88(16) . . . . ?
C14 C8 C9 C10 33.60(18) . . . . ?
C14 C11 C12 C7 33.16(15) . . . . ?
C14 C11 C12 C13 -79.43(17) . . . . ?
C15 O1 C1 C2 -10.1(3) . . . . ?
C15 O1 C1 C13 170.75(15) . . . . ?
C16 C6 C7 C8 65.9(2) . . . . ?
C16 C6 C7 C12 178.07(14) . . . . ?
C16 C17 C18 C19 -175.10(16) . . . . ?
C16 C17 C22 C21 175.09(16) . . . . ?
C17 C18 C19 C20 0.6(3) . . . . ?
C18 C17 C22 C21 1.2(2) . . . . ?
C18 C19 C20 C21 -0.2(3) . . . . ?
C18 C19 C20 C23 179.48(18) . . . . ?
C19 C20 C21 C22 0.3(3) . . . . ?
C20 C21 C22 C17 -0.9(3) . . . . ?
C22 C17 C18 C19 -1.1(3) . . . . ?
C23 C20 C21 C22 -179.36(17) . . . . ?
